data_1515464
loop_
_publ_author_name
'Zhao, Zujin'
'Lu, Ping'
'Lam, Jacky W. Y.'
'Wang, Zhiming'
'Chan, Carrie Y. K.'
'Sung, Herman H. Y.'
'Williams, Ian D.'
'Ma, Yuguang'
'Tang, Ben Zhong'

_publ_section_title
;
 Molecular anchors in the solid state: Restriction of intramolecular
 rotation boosts emission efficiency of luminogen aggregates to unity
;
_journal_issue 4
_journal_name_full 'Chemical Science'
_journal_page_first 672
_journal_paper_doi 10.1039/c0sc00521e
_journal_volume 2
_journal_year 2011
_chemical_formula_sum 'C42 H28'
_chemical_formula_weight 532.64
_chemical_name_systematic
;
?
;
_space_group_IT_number 15
_symmetry_cell_setting monoclinic
_symmetry_space_group_name_Hall '-I 2ya'
_symmetry_space_group_name_H-M 'I 1 2/a 1'
_atom_sites_solution_hydrogens geom
_atom_sites_solution_primary direct
_atom_sites_solution_secondary difmap
_audit_creation_method SHELXL-97
_cell_angle_alpha 90.00
_cell_angle_beta 91.020(12)
_cell_angle_gamma 90.00
_cell_formula_units_Z 8
_cell_length_a 16.7865(17)
_cell_length_b 9.2933(6)
_cell_length_c 36.414(5)
_cell_measurement_reflns_used 1503
_cell_measurement_temperature 173(2)
_cell_measurement_theta_max 71.40
_cell_measurement_theta_min 2.62
_cell_volume 5679.8(10)
_computing_structure_refinement 'SHELXL-97 (Sheldrick, 1997)'
_computing_structure_solution 'SHELXS-97 (Sheldrick, 1990)'
_diffrn_ambient_temperature 173(2)
_diffrn_measured_fraction_theta_full 0.944
_diffrn_measured_fraction_theta_max 0.943
_diffrn_radiation_monochromator graphite
_diffrn_radiation_source 'fine-focus sealed tube'
_diffrn_radiation_type CuK\a
_diffrn_radiation_wavelength 1.54178
_diffrn_reflns_av_R_equivalents 0.0657
_diffrn_reflns_av_sigmaI/netI 0.1253
_diffrn_reflns_limit_h_max 20
_diffrn_reflns_limit_h_min -19
_diffrn_reflns_limit_k_max 5
_diffrn_reflns_limit_k_min -11
_diffrn_reflns_limit_l_max 39
_diffrn_reflns_limit_l_min -43
_diffrn_reflns_number 7833
_diffrn_reflns_theta_full 66.50
_diffrn_reflns_theta_max 67.49
_diffrn_reflns_theta_min 5.27
_exptl_absorpt_coefficient_mu 0.534
_exptl_absorpt_correction_T_max 1.00
_exptl_absorpt_correction_T_min 0.64
_exptl_absorpt_correction_type multi-scan
_exptl_absorpt_process_details SADABS
_exptl_crystal_colour colorless
_exptl_crystal_density_diffrn 1.246
_exptl_crystal_density_method 'not measured'
_exptl_crystal_description plate
_exptl_crystal_F_000 2240
_exptl_crystal_size_max 0.28
_exptl_crystal_size_mid 0.20
_exptl_crystal_size_min 0.04
_refine_diff_density_max 0.130
_refine_diff_density_min -0.168
_refine_diff_density_rms 0.036
_refine_ls_extinction_method none
_refine_ls_goodness_of_fit_ref 1.008
_refine_ls_hydrogen_treatment constr
_refine_ls_matrix_type full
_refine_ls_number_parameters 379
_refine_ls_number_reflns 4814
_refine_ls_number_restraints 0
_refine_ls_restrained_S_all 1.008
_refine_ls_R_factor_all 0.1435
_refine_ls_R_factor_gt 0.0553
_refine_ls_shift/su_max 0.000
_refine_ls_shift/su_mean 0.000
_refine_ls_structure_factor_coef Fsqd
_refine_ls_weighting_details
; calc
[0.00000+1.00000exp(2.60(sin\q/\l)^2^)]/
[\s^2^(Fo^2^)+0.0000+0.0000*P+(0.0270P)^2^+0.0000sin\q/\l]
where P = 0.33333Fo^2^ + 0.66667Fc^2^
;
_refine_ls_weighting_scheme calc
_refine_ls_wR_factor_gt 0.0946
_refine_ls_wR_factor_ref 0.1135
_reflns_number_gt 1871
_reflns_number_total 4814
_reflns_threshold_expression >2sigma(I)
_cod_data_source_file c0sc00521e.txt
_cod_data_source_block zhao32
_cod_depositor_comments
;
The following automatic conversions were performed:

'_symmetry_cell_setting' value 'Monoclinic' changed to 'monoclinic'
according to
/usr/data/users/saulius/automatic-downloads/retrospective/RSC/lib/dictionaries/cif_core.dic
dictionary named 'cif_core.dic' version 2.4.2 from 2011-04-26.

Automatic conversion script
Id: cif_fix_values 2281 2013-09-26 08:29:07Z andrius 
;
_cod_original_sg_symbol_H-M I2/a
_cod_database_code 1515464

loop_
_symmetry_equiv_pos_as_xyz
'x, y, z'
'-x+1/2, y, -z'
'x+1/2, y+1/2, z+1/2'
'-x+1, y+1/2, -z+1/2'
'-x, -y, -z'
'x-1/2, -y, z'
'-x+1/2, -y+1/2, -z+1/2'
'x, -y+1/2, z+1/2'

loop_
_atom_site_label
_atom_site_type_symbol
_atom_site_fract_x
_atom_site_fract_y
_atom_site_fract_z
_atom_site_U_iso_or_equiv
_atom_site_adp_type
_atom_site_occupancy
_atom_site_symmetry_multiplicity
_atom_site_calc_flag
_atom_site_refinement_flags
C1 C 0.55485(17) 0.1310(3) 0.16920(9) 0.0478(8) Uani 1 1 d .
C2 C 0.53633(18) 0.0098(3) 0.19070(9) 0.0512(8) Uani 1 1 d .
H2A H 0.5119 -0.0714 0.1793 0.061 Uiso 1 1 calc R
C3 C 0.55265(18) 0.0066(3) 0.22729(9) 0.0505(8) Uani 1 1 d .
H3A H 0.5391 -0.0773 0.2407 0.061 Uiso 1 1 calc R
C4 C 0.58871(17) 0.1216(3) 0.24620(9) 0.0472(8) Uani 1 1 d .
C5 C 0.61072(17) 0.2397(3) 0.22415(9) 0.0495(8) Uani 1 1 d .
H5A H 0.6373 0.3189 0.2354 0.059 Uiso 1 1 calc R
C6 C 0.59513(17) 0.2436(3) 0.18758(9) 0.0512(9) Uani 1 1 d .
H6A H 0.6119 0.3248 0.1739 0.061 Uiso 1 1 calc R
C10 C 0.52820(19) 0.1440(3) 0.13106(8) 0.0451(8) Uani 1 1 d .
C11 C 0.59144(18) 0.1578(3) 0.10264(9) 0.0474(8) Uani 1 1 d .
C12 C 0.65399(19) 0.0586(3) 0.10176(10) 0.0579(10) Uani 1 1 d .
H12A H 0.6570 -0.0161 0.1195 0.069 Uiso 1 1 calc R
C13 C 0.7113(2) 0.0688(4) 0.07519(10) 0.0681(11) Uani 1 1 d .
H13A H 0.7527 -0.0008 0.0744 0.082 Uiso 1 1 calc R
C14 C 0.7092(2) 0.1783(4) 0.04986(10) 0.0679(11) Uani 1 1 d .
H14A H 0.7487 0.1841 0.0316 0.082 Uiso 1 1 calc R
C15 C 0.6490(2) 0.2803(4) 0.05110(10) 0.0668(11) Uani 1 1 d .
H15A H 0.6480 0.3574 0.0340 0.080 Uiso 1 1 calc R
C16 C 0.59079(19) 0.2696(3) 0.07715(9) 0.0589(10) Uani 1 1 d .
H16A H 0.5496 0.3396 0.0777 0.071 Uiso 1 1 calc R
C20 C 0.4500(2) 0.1401(3) 0.12142(9) 0.0469(8) Uani 1 1 d .
C21 C 0.42052(18) 0.1338(3) 0.08326(9) 0.0462(8) Uani 1 1 d .
C22 C 0.43946(19) 0.0208(3) 0.05967(9) 0.0544(9) Uani 1 1 d .
H22A H 0.4735 -0.0539 0.0684 0.065 Uiso 1 1 calc R
C23 C 0.4103(2) 0.0148(4) 0.02443(10) 0.0645(10) Uani 1 1 d .
H23A H 0.4233 -0.0647 0.0093 0.077 Uiso 1 1 calc R
C24 C 0.3621(2) 0.1235(4) 0.01067(10) 0.0681(10) Uani 1 1 d .
H24A H 0.3419 0.1200 -0.0139 0.082 Uiso 1 1 calc R
C25 C 0.3438(2) 0.2375(4) 0.03343(10) 0.0665(10) Uani 1 1 d .
H25A H 0.3122 0.3144 0.0241 0.080 Uiso 1 1 calc R
C26 C 0.37022(19) 0.2417(3) 0.06885(9) 0.0562(9) Uani 1 1 d .
H26A H 0.3544 0.3189 0.0842 0.067 Uiso 1 1 calc R
C31 C 0.38852(18) 0.1334(3) 0.15059(9) 0.0468(8) Uani 1 1 d .
C32 C 0.33536(18) 0.0191(3) 0.15200(9) 0.0546(9) Uani 1 1 d .
H32A H 0.3364 -0.0527 0.1334 0.066 Uiso 1 1 calc R
C33 C 0.28096(19) 0.0077(4) 0.17992(9) 0.0586(9) Uani 1 1 d .
H33A H 0.2462 -0.0728 0.1808 0.070 Uiso 1 1 calc R
C34 C 0.27693(19) 0.1129(4) 0.20656(9) 0.0604(9) Uani 1 1 d .
H34A H 0.2398 0.1054 0.2259 0.073 Uiso 1 1 calc R
C35 C 0.32826(18) 0.2300(3) 0.20463(9) 0.0593(10) Uani 1 1 d .
H35A H 0.3257 0.3038 0.2226 0.071 Uiso 1 1 calc R
C36 C 0.38280(18) 0.2401(3) 0.17692(9) 0.0514(8) Uani 1 1 d .
H36A H 0.4170 0.3214 0.1759 0.062 Uiso 1 1 calc R
C41 C 0.60031(18) 0.1220(3) 0.28584(9) 0.0462(8) Uani 1 1 d .
C42 C 0.53445(18) 0.1245(3) 0.31003(9) 0.0431(8) Uani 1 1 d .
C43 C 0.45379(18) 0.1290(3) 0.29643(9) 0.0472(8) Uani 1 1 d .
H43A H 0.4435 0.1252 0.2707 0.057 Uiso 1 1 calc R
C44 C 0.39215(19) 0.1385(3) 0.31983(10) 0.0544(9) Uani 1 1 d .
H44A H 0.3393 0.1424 0.3101 0.065 Uiso 1 1 calc R
C45 C 0.4041(2) 0.1428(3) 0.35800(10) 0.0533(9) Uani 1 1 d .
C46 C 0.4829(2) 0.1370(3) 0.37311(10) 0.0531(9) Uani 1 1 d .
C47 C 0.5486(2) 0.1277(3) 0.34800(9) 0.0474(8) Uani 1 1 d .
C48 C 0.6280(2) 0.1246(3) 0.36312(10) 0.0552(9) Uani 1 1 d .
C49 C 0.6914(2) 0.1225(4) 0.33866(10) 0.0605(10) Uani 1 1 d .
H49A H 0.7446 0.1215 0.3479 0.073 Uiso 1 1 calc R
C50 C 0.67722(19) 0.1220(3) 0.30153(10) 0.0549(9) Uani 1 1 d .
H50A H 0.7215 0.1217 0.2857 0.066 Uiso 1 1 calc R
C51 C 0.3415(2) 0.1563(3) 0.38330(12) 0.0709(12) Uani 1 1 d .
H51A H 0.2881 0.1604 0.3743 0.085 Uiso 1 1 calc R
C52 C 0.3558(3) 0.1634(4) 0.41993(13) 0.0836(14) Uani 1 1 d .
H52A H 0.3122 0.1734 0.4360 0.100 Uiso 1 1 calc R
C53 C 0.4328(3) 0.1566(4) 0.43469(12) 0.0805(13) Uani 1 1 d .
H53A H 0.4414 0.1612 0.4605 0.097 Uiso 1 1 calc R
C54 C 0.4977(3) 0.1428(4) 0.41113(11) 0.0655(11) Uani 1 1 d .
C55 C 0.5780(3) 0.1373(4) 0.42500(11) 0.0744(12) Uani 1 1 d .
H55A H 0.5880 0.1396 0.4507 0.089 Uiso 1 1 calc R
C56 C 0.6395(2) 0.1288(4) 0.40162(11) 0.0693(11) Uani 1 1 d .
H56A H 0.6923 0.1256 0.4114 0.083 Uiso 1 1 calc R

loop_
_atom_site_aniso_label
_atom_site_aniso_U_11
_atom_site_aniso_U_22
_atom_site_aniso_U_33
_atom_site_aniso_U_23
_atom_site_aniso_U_13
_atom_site_aniso_U_12
C1 0.0459(18) 0.0368(17) 0.062(2) -0.0050(18) 0.0208(16) 0.0068(15)
C2 0.060(2) 0.0311(17) 0.063(2) -0.0035(17) 0.0123(17) -0.0029(15)
C3 0.063(2) 0.0326(16) 0.057(2) 0.0036(16) 0.0109(17) -0.0002(15)
C4 0.0413(17) 0.0393(16) 0.061(2) -0.0042(18) 0.0123(15) 0.0051(15)
C5 0.053(2) 0.0371(17) 0.059(2) -0.0034(17) 0.0204(16) -0.0033(15)
C6 0.058(2) 0.0375(17) 0.059(2) -0.0044(17) 0.0255(17) -0.0042(16)
C10 0.060(2) 0.0288(16) 0.047(2) -0.0042(16) 0.0164(16) 0.0025(15)
C11 0.0509(19) 0.0401(17) 0.052(2) -0.0074(17) 0.0148(16) 0.0006(15)
C12 0.062(2) 0.052(2) 0.061(2) -0.0061(18) 0.0162(18) 0.0042(17)
C13 0.064(2) 0.082(3) 0.058(2) -0.012(2) 0.020(2) 0.011(2)
C14 0.057(2) 0.092(3) 0.055(2) -0.019(2) 0.0235(19) -0.009(2)
C15 0.076(3) 0.059(2) 0.066(3) 0.001(2) 0.026(2) -0.009(2)
C16 0.061(2) 0.050(2) 0.066(2) -0.001(2) 0.0212(19) 0.0003(17)
C20 0.062(2) 0.0272(16) 0.052(2) -0.0002(16) 0.0178(17) 0.0028(15)
C21 0.0493(18) 0.0401(17) 0.050(2) 0.0023(18) 0.0191(15) -0.0041(15)
C22 0.065(2) 0.0434(19) 0.056(2) -0.0106(18) 0.0253(18) -0.0029(16)
C23 0.078(3) 0.061(2) 0.055(2) -0.011(2) 0.024(2) -0.009(2)
C24 0.074(3) 0.086(3) 0.045(2) 0.002(2) 0.0169(19) -0.021(2)
C25 0.086(3) 0.059(2) 0.055(2) 0.006(2) 0.010(2) 0.000(2)
C26 0.073(2) 0.0422(19) 0.054(2) -0.0016(18) 0.0190(18) 0.0004(18)
C31 0.052(2) 0.0368(16) 0.052(2) -0.0006(17) 0.0094(15) -0.0025(15)
C32 0.060(2) 0.0427(18) 0.062(2) -0.0040(18) 0.0189(18) -0.0070(16)
C33 0.063(2) 0.054(2) 0.060(2) 0.006(2) 0.0181(18) -0.0112(18)
C34 0.059(2) 0.068(2) 0.056(2) -0.002(2) 0.0259(17) 0.0028(19)
C35 0.061(2) 0.050(2) 0.067(2) -0.011(2) 0.0194(19) 0.0028(18)
C36 0.055(2) 0.0396(17) 0.061(2) -0.0020(18) 0.0169(17) -0.0040(16)
C41 0.053(2) 0.0315(16) 0.055(2) 0.0015(17) 0.0040(16) -0.0005(15)
C42 0.0538(19) 0.0259(14) 0.050(2) 0.0010(16) 0.0067(15) -0.0016(15)
C43 0.053(2) 0.0295(16) 0.059(2) -0.0027(17) 0.0075(17) -0.0009(15)
C44 0.050(2) 0.0400(19) 0.074(3) -0.003(2) 0.0098(18) 0.0008(16)
C45 0.060(2) 0.0316(17) 0.069(2) -0.0022(18) 0.0199(19) 0.0000(16)
C46 0.079(2) 0.0239(16) 0.057(2) -0.0064(18) 0.0177(19) -0.0018(17)
C47 0.063(2) 0.0231(15) 0.056(2) -0.0023(17) 0.0079(17) -0.0010(15)
C48 0.069(2) 0.0321(17) 0.064(2) -0.0045(19) -0.008(2) 0.0002(17)
C49 0.058(2) 0.050(2) 0.074(3) -0.003(2) -0.007(2) -0.0012(18)
C50 0.0484(19) 0.0392(18) 0.078(3) 0.004(2) 0.0132(18) 0.0023(16)
C51 0.078(3) 0.047(2) 0.089(3) -0.012(2) 0.039(2) -0.0046(19)
C52 0.115(4) 0.055(2) 0.083(3) -0.016(2) 0.052(3) -0.004(3)
C53 0.133(4) 0.047(2) 0.062(3) -0.009(2) 0.029(3) -0.003(3)
C54 0.103(3) 0.0365(19) 0.057(2) -0.0059(19) 0.023(2) -0.003(2)
C55 0.116(4) 0.046(2) 0.062(3) -0.004(2) -0.004(3) 0.001(2)
C56 0.089(3) 0.044(2) 0.075(3) -0.003(2) -0.013(2) 0.002(2)

loop_
_atom_type_symbol
_atom_type_description
_atom_type_scat_dispersion_real
_atom_type_scat_dispersion_imag
_atom_type_scat_source
C C 0.0181 0.0091 'International Tables Vol C Tables 4.2.6.8 and 6.1.1.4'
H H 0.0000 0.0000 'International Tables Vol C Tables 4.2.6.8 and 6.1.1.4'

loop_
_geom_angle_atom_site_label_1
_geom_angle_atom_site_label_2
_geom_angle_atom_site_label_3
_geom_angle
C6 C1 C2 116.0(3)
C6 C1 C10 121.8(3)
C2 C1 C10 122.0(3)
C3 C2 C1 121.4(3)
C2 C3 C4 122.9(3)
C3 C4 C5 115.3(3)
C3 C4 C41 122.6(3)
C5 C4 C41 122.0(3)
C6 C5 C4 122.2(3)
C5 C6 C1 122.0(3)
C20 C10 C1 121.7(3)
C20 C10 C11 121.2(3)
C1 C10 C11 117.1(3)
C16 C11 C12 118.3(3)
C16 C11 C10 121.7(3)
C12 C11 C10 120.0(3)
C13 C12 C11 120.3(3)
C14 C13 C12 120.8(3)
C13 C14 C15 119.7(3)
C16 C15 C14 120.0(3)
C15 C16 C11 121.0(3)
C10 C20 C21 123.7(3)
C10 C20 C31 119.7(3)
C21 C20 C31 116.5(3)
C22 C21 C26 116.6(3)
C22 C21 C20 122.3(3)
C26 C21 C20 121.0(3)
C23 C22 C21 121.8(4)
C22 C23 C24 120.5(4)
C25 C24 C23 118.5(4)
C26 C25 C24 121.3(4)
C25 C26 C21 121.2(3)
C36 C31 C32 118.0(3)
C36 C31 C20 121.4(3)
C32 C31 C20 120.6(3)
C33 C32 C31 121.2(3)
C34 C33 C32 120.3(3)
C33 C34 C35 118.7(3)
C36 C35 C34 120.7(3)
C35 C36 C31 120.9(3)
C50 C41 C42 117.8(3)
C50 C41 C4 120.7(3)
C42 C41 C4 121.5(3)
C47 C42 C41 119.4(3)
C47 C42 C43 118.9(3)
C41 C42 C43 121.6(3)
C44 C43 C42 120.8(3)
C43 C44 C45 121.9(3)
C44 C45 C51 123.6(4)
C44 C45 C46 119.8(3)
C51 C45 C46 116.6(4)
C54 C46 C45 121.8(3)
C54 C46 C47 120.2(4)
C45 C46 C47 118.1(3)
C42 C47 C48 121.3(3)
C42 C47 C46 120.5(3)
C48 C47 C46 118.2(3)
C49 C48 C56 122.6(4)
C49 C48 C47 117.9(4)
C56 C48 C47 119.4(3)
C50 C49 C48 120.6(4)
C49 C50 C41 123.0(3)
C52 C51 C45 121.7(4)
C51 C52 C53 121.7(4)
C52 C53 C54 119.6(4)
C46 C54 C53 118.7(4)
C46 C54 C55 119.7(4)
C53 C54 C55 121.6(4)
C56 C55 C54 120.3(4)
C55 C56 C48 122.2(4)

loop_
_geom_bond_atom_site_label_1
_geom_bond_atom_site_label_2
_geom_bond_distance
C1 C6 1.409(4)
C1 C2 1.410(4)
C1 C10 1.457(4)
C2 C3 1.356(4)
C3 C4 1.403(4)
C4 C5 1.413(4)
C4 C41 1.453(4)
C5 C6 1.353(4)
C10 C20 1.354(4)
C10 C11 1.501(4)
C11 C16 1.393(4)
C11 C12 1.398(4)
C12 C13 1.379(4)
C13 C14 1.374(5)
C14 C15 1.386(4)
C15 C16 1.378(4)
C20 C21 1.468(4)
C20 C31 1.495(4)
C21 C22 1.397(4)
C21 C26 1.406(4)
C22 C23 1.367(4)
C23 C24 1.383(4)
C24 C25 1.382(4)
C25 C26 1.357(5)
C31 C36 1.384(4)
C31 C32 1.389(4)
C32 C33 1.383(4)
C33 C34 1.379(4)
C34 C35 1.391(4)
C35 C36 1.377(4)
C41 C50 1.403(4)
C41 C42 1.426(4)
C42 C47 1.399(4)
C42 C43 1.434(4)
C43 C44 1.355(4)
C44 C45 1.401(4)
C45 C51 1.416(4)
C45 C46 1.425(4)
C46 C54 1.403(5)
C46 C47 1.447(4)
C47 C48 1.433(4)
C48 C49 1.400(4)
C48 C56 1.413(5)
C49 C50 1.368(4)
C51 C52 1.353(5)
C52 C53 1.392(5)
C53 C54 1.405(5)
C54 C55 1.431(5)
C55 C56 1.353(5)

loop_
_geom_torsion_atom_site_label_1
_geom_torsion_atom_site_label_2
_geom_torsion_atom_site_label_3
_geom_torsion_atom_site_label_4
_geom_torsion
C6 C1 C2 C3 3.6(4)
C10 C1 C2 C3 -171.6(3)
C1 C2 C3 C4 -0.1(5)
C2 C3 C4 C5 -3.0(4)
C2 C3 C4 C41 175.0(3)
C3 C4 C5 C6 2.5(4)
C41 C4 C5 C6 -175.5(3)
C4 C5 C6 C1 1.0(5)
C2 C1 C6 C5 -4.0(4)
C10 C1 C6 C5 171.1(3)
C6 C1 C10 C20 -116.4(3)
C2 C1 C10 C20 58.4(4)
C6 C1 C10 C11 65.3(4)
C2 C1 C10 C11 -119.8(3)
C20 C10 C11 C16 54.7(4)
C1 C10 C11 C16 -127.1(3)
C20 C10 C11 C12 -126.7(3)
C1 C10 C11 C12 51.6(4)
C16 C11 C12 C13 -2.8(5)
C10 C11 C12 C13 178.5(3)
C11 C12 C13 C14 1.8(6)
C12 C13 C14 C15 0.3(6)
C13 C14 C15 C16 -1.4(5)
C14 C15 C16 C11 0.4(5)
C12 C11 C16 C15 1.7(5)
C10 C11 C16 C15 -179.6(3)
C1 C10 C20 C21 -171.7(3)
C11 C10 C20 C21 6.4(5)
C1 C10 C20 C31 4.8(4)
C11 C10 C20 C31 -177.0(3)
C10 C20 C21 C22 60.3(4)
C31 C20 C21 C22 -116.3(3)
C10 C20 C21 C26 -120.8(3)
C31 C20 C21 C26 62.6(4)
C26 C21 C22 C23 -0.3(4)
C20 C21 C22 C23 178.6(3)
C21 C22 C23 C24 1.5(5)
C22 C23 C24 C25 -0.4(5)
C23 C24 C25 C26 -2.0(5)
C24 C25 C26 C21 3.3(5)
C22 C21 C26 C25 -2.0(5)
C20 C21 C26 C25 179.0(3)
C10 C20 C31 C36 59.4(4)
C21 C20 C31 C36 -123.9(3)
C10 C20 C31 C32 -120.5(3)
C21 C20 C31 C32 56.2(4)
C36 C31 C32 C33 -3.3(5)
C20 C31 C32 C33 176.6(3)
C31 C32 C33 C34 1.8(5)
C32 C33 C34 C35 0.3(5)
C33 C34 C35 C36 -0.8(5)
C34 C35 C36 C31 -0.7(5)
C32 C31 C36 C35 2.7(5)
C20 C31 C36 C35 -177.2(3)
C3 C4 C41 C50 115.4(3)
C5 C4 C41 C50 -66.7(4)
C3 C4 C41 C42 -65.5(4)
C5 C4 C41 C42 112.4(3)
C50 C41 C42 C47 0.4(5)
C4 C41 C42 C47 -178.7(3)
C50 C41 C42 C43 178.1(3)
C4 C41 C42 C43 -1.0(5)
C47 C42 C43 C44 1.1(4)
C41 C42 C43 C44 -176.7(3)
C42 C43 C44 C45 -0.7(5)
C43 C44 C45 C51 178.4(3)
C43 C44 C45 C46 0.0(5)
C44 C45 C46 C54 179.2(3)
C51 C45 C46 C54 0.6(5)
C44 C45 C46 C47 0.4(5)
C51 C45 C46 C47 -178.1(3)
C41 C42 C47 C48 -1.7(5)
C43 C42 C47 C48 -179.5(3)
C41 C42 C47 C46 177.1(3)
C43 C42 C47 C46 -0.7(5)
C54 C46 C47 C42 -178.8(3)
C45 C46 C47 C42 0.0(5)
C54 C46 C47 C48 0.0(5)
C45 C46 C47 C48 178.8(3)
C42 C47 C48 C49 1.8(5)
C46 C47 C48 C49 -177.0(3)
C42 C47 C48 C56 179.7(3)
C46 C47 C48 C56 0.8(5)
C56 C48 C49 C50 -178.4(3)
C47 C48 C49 C50 -0.6(5)
C48 C49 C50 C41 -0.7(5)
C42 C41 C50 C49 0.8(5)
C4 C41 C50 C49 180.0(3)
C44 C45 C51 C52 -178.4(3)
C46 C45 C51 C52 0.1(5)
C45 C51 C52 C53 -0.6(6)
C51 C52 C53 C54 0.4(6)
C45 C46 C54 C53 -0.8(5)
C47 C46 C54 C53 177.9(3)
C45 C46 C54 C55 -179.7(3)
C47 C46 C54 C55 -0.9(5)
C52 C53 C54 C46 0.3(5)
C52 C53 C54 C55 179.2(4)
C46 C54 C55 C56 1.1(5)
C53 C54 C55 C56 -177.8(4)
C54 C55 C56 C48 -0.2(6)
C49 C48 C56 C55 177.0(3)
C47 C48 C56 C55 -0.7(6)
